data_7159254
loop_
_publ_author_name
'Sierra, Sonia'
'L&#xf3;pez, Rosa'
'G&#xf3;mez-Bengoa, Enrique'
'Falvello, Larry R.'
'Urriolabeitia, Esteban P.'

_publ_section_title
;
 Synthesis of 1,2-diaminotruxinic &#x3b4;-cyclobutanes by
 BF<sub>3</sub>-controlled [2 + 2]-photocycloaddition of
 5(4<i>H</i>)-oxazolones and stereoselective expansion of
 &#x3b4;-cyclobutanes to give highly substituted
 pyrrolidine-2,5-dicarboxylates.
;
_journal_issue 15
_journal_name_full 'Organic &amp; biomolecular chemistry'
_journal_page_first 3203
_journal_page_last 3213
_journal_paper_doi 10.1039/d3ob00284e
_journal_volume 21
_journal_year 2023
_chemical_formula_moiety 'C34 H26 Cl4 N2 O6, C H Cl3, 0.5(C5 H12)'
_chemical_formula_sum 'C37.5 H33 Cl7 N2 O6'
_chemical_formula_weight 855.81
_space_group_crystal_system monoclinic
_space_group_IT_number 15
_space_group_name_Hall '-I 2ya'
_space_group_name_H-M_alt 'I 1 2/a 1'
_atom_sites_solution_hydrogens geom
_audit_creation_method SHELXL-2018/1
_audit_update_record
;
2022-05-31 deposited with the CCDC.	2023-03-22 downloaded from the CCDC.
;
_cell_angle_alpha 90
_cell_angle_beta 91.256(3)
_cell_angle_gamma 90
_cell_formula_units_Z 8
_cell_length_a 18.0917(6)
_cell_length_b 12.0597(5)
_cell_length_c 35.4251(10)
_cell_measurement_reflns_used 4873
_cell_measurement_temperature 123(1)
_cell_measurement_theta_max 27.0110
_cell_measurement_theta_min 2.8880
_cell_volume 7727.2(5)
_computing_cell_refinement 'CrysAlisPro 1.171.39.44a (Rigaku OD, 2018)'
_computing_data_collection 'CrysAlisPro 1.171.39.44a (Rigaku OD, 2018)'
_computing_data_reduction 'CrysAlisPro 1.171.39.44a (Rigaku OD, 2018)'
_computing_publication_material 'SHELXL-2018/1 (Sheldrick, 2018)'
_computing_structure_refinement 'SHELXL-2018/1 (Sheldrick, 2018)'
_computing_structure_solution 'SHELXT-2014/5 (Sheldrick, 2015)'
_diffrn_ambient_temperature 123(1)
_diffrn_detector 'CCD plate'
_diffrn_detector_area_resol_mean 16.0655
_diffrn_detector_type Sapphire3
_diffrn_measured_fraction_theta_full 0.992
_diffrn_measured_fraction_theta_max 0.969
_diffrn_measurement_device 'four-circle diffractometer'
_diffrn_measurement_device_type 'Xcalibur, Sapphire3'
_diffrn_measurement_method '\w scans'
_diffrn_radiation_monochromator graphite
_diffrn_radiation_probe x-ray
_diffrn_radiation_type 'Mo K\a'
_diffrn_radiation_wavelength 0.71073
_diffrn_reflns_av_R_equivalents 0.0552
_diffrn_reflns_av_unetI/netI 0.0727
_diffrn_reflns_Laue_measured_fraction_full 0.992
_diffrn_reflns_Laue_measured_fraction_max 0.969
_diffrn_reflns_limit_h_max 20
_diffrn_reflns_limit_h_min -22
_diffrn_reflns_limit_k_max 14
_diffrn_reflns_limit_k_min -14
_diffrn_reflns_limit_l_max 28
_diffrn_reflns_limit_l_min -43
_diffrn_reflns_number 19828
_diffrn_reflns_point_group_measured_fraction_full 0.992
_diffrn_reflns_point_group_measured_fraction_max 0.969
_diffrn_reflns_theta_full 25.242
_diffrn_reflns_theta_max 25.999
_diffrn_reflns_theta_min 2.864
_diffrn_source 'fine-focus sealed X-ray tube'
_diffrn_source_type 'Enhance (Mo) X-ray Source'
_exptl_absorpt_coefficient_mu 0.562
_exptl_absorpt_correction_T_max 1.00000
_exptl_absorpt_correction_T_min 0.89319
_exptl_absorpt_correction_type multi-scan
_exptl_absorpt_process_details
;
CrysAlisPro 1.171.39.44a (Rigaku Oxford Diffraction, 2018)
Empirical absorption correction using spherical harmonics,
 implemented in SCALE3 ABSPACK scaling algorithm.
;
_exptl_crystal_colour colourless
_exptl_crystal_density_diffrn 1.471
_exptl_crystal_description plate
_exptl_crystal_F_000 3512
_exptl_crystal_size_max 0.160
_exptl_crystal_size_mid 0.085
_exptl_crystal_size_min 0.022
_refine_diff_density_max 0.511
_refine_diff_density_min -0.483
_refine_diff_density_rms 0.068
_refine_ls_extinction_method none
_refine_ls_goodness_of_fit_ref 1.017
_refine_ls_hydrogen_treatment constr
_refine_ls_matrix_type full
_refine_ls_number_parameters 528
_refine_ls_number_reflns 7362
_refine_ls_number_restraints 262
_refine_ls_restrained_S_all 1.003
_refine_ls_R_factor_all 0.0841
_refine_ls_R_factor_gt 0.0485
_refine_ls_shift/su_max 0.001
_refine_ls_shift/su_mean 0.000
_refine_ls_structure_factor_coef Fsqd
_refine_ls_weighting_details 'w=1/[\s^2^(Fo^2^)+(0.0433P)^2^+4.5909P] where P=(Fo^2^+2Fc^2^)/3'
_refine_ls_weighting_scheme calc
_refine_ls_wR_factor_gt 0.0971
_refine_ls_wR_factor_ref 0.1121
_reflns_Friedel_coverage 0.000
_reflns_number_gt 5093
_reflns_number_total 7362
_reflns_threshold_expression 'I > 2\s(I)'
_cod_data_source_file d3ob00284e2.cif
_cod_data_source_block p1158
_cod_depositor_comments 'Adding full bibliography for 7159254--7159256.cif.'
_cod_original_sg_symbol_H-M 'I 2/a'
_cod_original_formula_sum 'C37.50 H33 Cl7 N2 O6'
_cod_database_code 7159254
_shelx_shelxl_version_number 2018/1
_shelx_space_group_comment
;
The symmetry employed for this shelxl refinement is uniquely defined
by the following loop, which should always be used as a source of
symmetry information in preference to the above space-group names.
They are only intended as comments.
;
_shelx_estimated_absorpt_t_min 0.915
_shelx_estimated_absorpt_t_max 0.988

loop_
_space_group_symop_operation_xyz
'x, y, z'
'-x+1/2, y, -z'
'x+1/2, y+1/2, z+1/2'
'-x+1, y+1/2, -z+1/2'
'-x, -y, -z'
'x-1/2, -y, z'
'-x+1/2, -y+1/2, -z+1/2'
'x, -y+1/2, z+1/2'

loop_
_atom_site_label
_atom_site_type_symbol
_atom_site_fract_x
_atom_site_fract_y
_atom_site_fract_z
_atom_site_U_iso_or_equiv
_atom_site_adp_type
_atom_site_occupancy
_atom_site_site_symmetry_order
_atom_site_calc_flag
_atom_site_refinement_flags_posn
_atom_site_refinement_flags_adp
_atom_site_refinement_flags_occupancy
_atom_site_disorder_assembly
_atom_site_disorder_group
N1 N 0.52139(11) 0.80534(19) 0.31348(6) 0.0170(5) Uani 1 1 d . . . . .
C1 C 0.56579(14) 0.7054(2) 0.31788(7) 0.0169(6) Uani 1 1 d . . . . .
H1 H 0.537384 0.638503 0.309332 0.020 Uiso 1 1 calc R U . . .
C2 C 0.58129(14) 0.7017(2) 0.36094(7) 0.0177(6) Uani 1 1 d . . . . .
H2 H 0.618584 0.760530 0.367179 0.021 Uiso 1 1 calc R U . . .
C3 C 0.50686(14) 0.7393(2) 0.37643(7) 0.0189(6) Uani 1 1 d . . . . .
H3 H 0.471391 0.676185 0.373450 0.023 Uiso 1 1 calc R U . . .
C4 C 0.48176(14) 0.8328(2) 0.34814(7) 0.0178(6) Uani 1 1 d . . . . .
C5 C 0.61230(15) 0.5925(2) 0.37450(7) 0.0190(6) Uani 1 1 d . . . . .
C6 C 0.68825(15) 0.5841(2) 0.38055(7) 0.0210(6) Uani 1 1 d . . . . .
H6 H 0.718535 0.647468 0.377026 0.025 Uiso 1 1 calc R U . . .
C7 C 0.72035(15) 0.4852(2) 0.39160(7) 0.0225(7) Uani 1 1 d . . . . .
Cl1 Cl 0.81511(4) 0.47960(7) 0.39873(2) 0.0377(2) Uani 1 1 d . . . . .
C8 C 0.67695(16) 0.3923(2) 0.39685(7) 0.0240(7) Uani 1 1 d . . . . .
Cl2 Cl 0.71659(4) 0.26787(6) 0.41062(2) 0.0330(2) Uani 1 1 d . . . . .
C9 C 0.60164(17) 0.3995(3) 0.39066(9) 0.0320(8) Uani 1 1 d . . . . .
H9 H 0.571524 0.335940 0.394163 0.038 Uiso 1 1 calc R U . . .
C10 C 0.56959(16) 0.4985(3) 0.37938(8) 0.0285(7) Uani 1 1 d . . . . .
H10 H 0.517669 0.502164 0.374938 0.034 Uiso 1 1 calc R U . . .
C11 C 0.50789(15) 0.7734(2) 0.41737(7) 0.0216(6) Uani 1 1 d . . . . .
C12 C 0.44291(15) 0.7661(2) 0.43753(7) 0.0238(7) Uani 1 1 d . . . . .
H12 H 0.398976 0.740219 0.425269 0.029 Uiso 1 1 calc R U . . .
C13 C 0.44152(16) 0.7960(3) 0.47531(8) 0.0299(7) Uani 1 1 d . . . . .
Cl3 Cl 0.36048(4) 0.78314(8) 0.49962(2) 0.0433(2) Uani 1 1 d . . . . .
C14 C 0.50522(17) 0.8343(3) 0.49316(8) 0.0320(8) Uani 1 1 d . . . . .
Cl4 Cl 0.50575(5) 0.87228(9) 0.54033(2) 0.0517(3) Uani 1 1 d . . . . .
C15 C 0.57017(17) 0.8424(3) 0.47354(8) 0.0347(8) Uani 1 1 d . . . . .
H15 H 0.613865 0.869156 0.485799 0.042 Uiso 1 1 calc R U . . .
C16 C 0.57125(16) 0.8115(3) 0.43612(8) 0.0275(7) Uani 1 1 d . . . . .
H16 H 0.616212 0.816354 0.422861 0.033 Uiso 1 1 calc R U . . .
C17 C 0.64016(15) 0.7111(3) 0.29893(7) 0.0202(6) Uani 1 1 d . . . . .
O1 O 0.67903(10) 0.79167(17) 0.29861(5) 0.0254(5) Uani 1 1 d . . . . .
O2 O 0.65745(10) 0.61148(16) 0.28594(5) 0.0247(5) Uani 1 1 d . . . . .
C18 C 0.72876(17) 0.6042(3) 0.26857(9) 0.0386(9) Uani 1 1 d . . . . .
H18A H 0.728218 0.648077 0.245281 0.058 Uiso 1 1 calc R U . . .
H18B H 0.739516 0.526562 0.262621 0.058 Uiso 1 1 calc R U . . .
H18C H 0.766923 0.632966 0.286011 0.058 Uiso 1 1 calc R U . . .
C19 C 0.50259(15) 0.9482(2) 0.36339(7) 0.0188(6) Uani 1 1 d . . . . .
O3 O 0.45883(10) 1.01195(16) 0.37637(5) 0.0229(5) Uani 1 1 d . . . . .
O4 O 0.57508(10) 0.96296(16) 0.36238(5) 0.0218(4) Uani 1 1 d . . . . .
C20 C 0.60190(16) 1.0659(3) 0.37867(8) 0.0297(7) Uani 1 1 d . . . . .
H20A H 0.573252 1.128019 0.368129 0.045 Uiso 1 1 calc R U . . .
H20B H 0.654190 1.075562 0.372791 0.045 Uiso 1 1 calc R U . . .
H20C H 0.596413 1.063875 0.406125 0.045 Uiso 1 1 calc R U . . .
N2 N 0.40260(11) 0.83491(19) 0.34196(6) 0.0184(5) Uani 1 1 d . . . . .
H2A H 0.377406 0.890749 0.351172 0.022 Uiso 1 1 calc R U . . .
C21 C 0.36533(15) 0.7547(2) 0.32258(7) 0.0200(6) Uani 1 1 d . . . . .
O5 O 0.39371(10) 0.66580(16) 0.31480(5) 0.0268(5) Uani 1 1 d . . . . .
C22 C 0.28764(14) 0.7814(2) 0.31139(7) 0.0192(6) Uani 1 1 d . . . . .
C23 C 0.23796(16) 0.6950(3) 0.30591(8) 0.0291(7) Uani 1 1 d . . . . .
H23 H 0.253674 0.620609 0.309682 0.035 Uiso 1 1 calc R U . . .
C24 C 0.16547(17) 0.7170(3) 0.29496(8) 0.0376(8) Uani 1 1 d . . . . .
H24 H 0.131519 0.657594 0.291442 0.045 Uiso 1 1 calc R U . . .
C25 C 0.14247(17) 0.8243(3) 0.28915(8) 0.0361(8) Uani 1 1 d G . . . .
H25 H 0.092651 0.838777 0.281667 0.043 Uiso 1 1 calc R U . . .
C26 C 0.19116(16) 0.9110(3) 0.29410(8) 0.0308(8) Uani 1 1 d . . . . .
H26 H 0.175008 0.985022 0.289938 0.037 Uiso 1 1 calc R U . . .
C27 C 0.26371(15) 0.8902(3) 0.30517(7) 0.0238(7) Uani 1 1 d . . . . .
H27 H 0.297333 0.950112 0.308544 0.029 Uiso 1 1 calc R U . . .
C28 C 0.51441(14) 0.8766(2) 0.28380(7) 0.0185(6) Uani 1 1 d . . . . .
O6 O 0.48383(11) 0.96598(16) 0.28840(5) 0.0255(5) Uani 1 1 d . . . . .
C29 C 0.54230(14) 0.8453(2) 0.24585(7) 0.0171(6) Uani 1 1 d . . . . .
C30 C 0.54258(14) 0.7368(2) 0.23198(7) 0.0196(6) Uani 1 1 d . . . . .
H30 H 0.527029 0.677361 0.247514 0.023 Uiso 1 1 calc R U . . .
C31 C 0.56553(15) 0.7157(3) 0.19554(7) 0.0233(7) Uani 1 1 d . . . . .
H31 H 0.565748 0.641932 0.186149 0.028 Uiso 1 1 calc R U . . .
C32 C 0.58800(15) 0.8019(3) 0.17303(8) 0.0255(7) Uani 1 1 d . . . . .
H32 H 0.603785 0.787130 0.148129 0.031 Uiso 1 1 calc R U . . .
C33 C 0.58782(15) 0.9093(2) 0.18622(7) 0.0236(7) Uani 1 1 d . . . . .
H33 H 0.603479 0.968224 0.170486 0.028 Uiso 1 1 calc R U . . .
C34 C 0.56465(14) 0.9314(2) 0.22267(7) 0.0205(6) Uani 1 1 d . . . . .
H34 H 0.564108 1.005558 0.231719 0.025 Uiso 1 1 calc R U . . .
C35 C 0.31203(18) 0.1063(3) 0.41698(8) 0.0342(8) Uani 1 1 d . . . . .
H35 H 0.366214 0.096975 0.412953 0.041 Uiso 1 1 calc R U . . .
Cl5 Cl 0.28066(8) -0.00650(10) 0.44250(3) 0.0889(4) Uani 1 1 d . . . . .
Cl6 Cl 0.26673(4) 0.11474(7) 0.37272(2) 0.0385(2) Uani 1 1 d . . . . .
Cl7 Cl 0.29839(6) 0.22793(8) 0.44251(3) 0.0610(3) Uani 1 1 d . . . . .
C41 C 0.6655(15) 0.535(5) 0.4887(12) 0.075(9) Uani 0.25 1 d D U P A -1
C42 C 0.5969(13) 0.527(3) 0.5147(8) 0.058(5) Uani 0.25 1 d D U P A -1
C43 C 0.5227(12) 0.507(4) 0.4931(8) 0.051(5) Uani 0.25 1 d D U P A -1
C43A C 0.4559(12) 0.489(3) 0.5190(7) 0.051(5) Uani 0.25 1 d D U P A -1
C42A C 0.3819(14) 0.460(3) 0.4983(7) 0.058(5) Uani 0.25 1 d D U P A -1
C51 C 0.649(2) 0.549(8) 0.4876(18) 0.087(6) Uani 0.25 1 d D U P B -2
C52 C 0.5796(15) 0.550(2) 0.5131(8) 0.073(6) Uani 0.25 1 d D U P B -2
C53 C 0.5093(17) 0.499(6) 0.4933(11) 0.074(6) Uani 0.25 1 d D U P B -2
C54 C 0.4447(15) 0.520(2) 0.5209(8) 0.087(7) Uani 0.25 1 d D U P B -2
C51A C 0.370(2) 0.461(6) 0.5119(15) 0.087(6) Uani 0.25 1 d D U P B -2

loop_
_atom_site_aniso_label
_atom_site_aniso_U_11
_atom_site_aniso_U_22
_atom_site_aniso_U_33
_atom_site_aniso_U_23
_atom_site_aniso_U_13
_atom_site_aniso_U_12
N1 0.0189(12) 0.0158(13) 0.0166(11) -0.0002(9) 0.0023(9) 0.0043(10)
C1 0.0191(15) 0.0144(15) 0.0173(13) 0.0008(11) -0.0005(10) 0.0014(12)
C2 0.0184(15) 0.0163(16) 0.0183(14) -0.0009(11) -0.0007(10) -0.0009(12)
C3 0.0184(15) 0.0186(16) 0.0196(14) 0.0029(12) 0.0012(11) 0.0021(12)
C4 0.0176(15) 0.0179(16) 0.0179(14) -0.0020(11) 0.0014(10) 0.0016(12)
C5 0.0226(16) 0.0185(17) 0.0158(13) -0.0005(11) 0.0019(11) 0.0024(13)
C6 0.0242(16) 0.0180(17) 0.0209(14) 0.0010(12) 0.0018(11) -0.0017(13)
C7 0.0226(16) 0.0240(18) 0.0210(14) -0.0016(12) 0.0013(11) 0.0025(14)
Cl1 0.0259(4) 0.0334(5) 0.0535(5) 0.0104(4) -0.0040(3) 0.0051(4)
C8 0.0322(18) 0.0177(17) 0.0221(15) 0.0011(12) 0.0004(12) 0.0065(14)
Cl2 0.0406(5) 0.0202(4) 0.0381(4) 0.0064(3) 0.0005(3) 0.0073(4)
C9 0.0326(19) 0.0204(19) 0.0429(19) 0.0054(14) -0.0004(14) -0.0049(15)
C10 0.0219(16) 0.0249(19) 0.0385(18) 0.0032(14) -0.0020(13) 0.0000(14)
C11 0.0260(16) 0.0203(16) 0.0185(14) 0.0018(12) 0.0006(11) 0.0061(13)
C12 0.0237(16) 0.0241(18) 0.0237(15) 0.0037(13) 0.0039(12) 0.0019(14)
C13 0.0322(18) 0.034(2) 0.0234(16) 0.0054(13) 0.0069(13) 0.0117(15)
Cl3 0.0389(5) 0.0620(6) 0.0295(4) 0.0055(4) 0.0155(3) 0.0074(4)
C14 0.0370(19) 0.041(2) 0.0182(15) -0.0014(14) 0.0021(13) 0.0120(16)
Cl4 0.0505(6) 0.0846(8) 0.0201(4) -0.0132(4) 0.0008(3) 0.0164(5)
C15 0.0297(18) 0.050(2) 0.0238(16) -0.0055(15) -0.0027(13) 0.0023(16)
C16 0.0226(16) 0.039(2) 0.0213(15) -0.0005(13) 0.0013(12) 0.0029(15)
C17 0.0219(15) 0.0223(18) 0.0163(14) 0.0030(12) -0.0001(11) 0.0038(14)
O1 0.0238(11) 0.0268(13) 0.0257(11) -0.0021(9) 0.0033(8) -0.0037(10)
O2 0.0260(11) 0.0208(12) 0.0276(11) -0.0016(9) 0.0083(8) 0.0071(9)
C18 0.0351(19) 0.033(2) 0.048(2) -0.0011(16) 0.0212(15) 0.0147(16)
C19 0.0197(16) 0.0213(17) 0.0153(13) 0.0004(12) -0.0010(11) 0.0013(13)
O3 0.0227(11) 0.0226(12) 0.0236(10) -0.0046(9) 0.0022(8) 0.0029(9)
O4 0.0189(11) 0.0195(12) 0.0271(10) -0.0062(8) 0.0017(8) -0.0016(9)
C20 0.0292(17) 0.0258(18) 0.0341(17) -0.0083(14) 0.0032(13) -0.0045(15)
N2 0.0175(12) 0.0163(13) 0.0212(12) -0.0050(10) 0.0001(9) 0.0038(10)
C21 0.0223(16) 0.0207(18) 0.0172(14) 0.0012(12) 0.0043(11) -0.0007(14)
O5 0.0286(12) 0.0173(12) 0.0345(11) -0.0055(9) -0.0012(9) 0.0021(10)
C22 0.0184(15) 0.0229(17) 0.0164(13) -0.0036(12) 0.0017(10) 0.0002(13)
C23 0.0327(18) 0.0239(18) 0.0305(17) -0.0008(13) -0.0022(13) -0.0061(15)
C24 0.0275(19) 0.047(2) 0.0376(19) 0.0034(16) -0.0076(14) -0.0170(17)
C25 0.0192(17) 0.052(3) 0.0366(18) 0.0116(16) -0.0049(13) -0.0037(17)
C26 0.0238(17) 0.037(2) 0.0316(17) 0.0054(14) 0.0006(13) 0.0069(15)
C27 0.0215(16) 0.0278(18) 0.0220(15) 0.0004(13) 0.0003(11) -0.0010(14)
C28 0.0178(15) 0.0161(16) 0.0214(15) -0.0030(12) -0.0019(11) 0.0011(13)
O6 0.0355(12) 0.0177(12) 0.0235(10) -0.0005(9) 0.0040(8) 0.0066(10)
C29 0.0157(14) 0.0196(16) 0.0160(13) 0.0007(11) -0.0017(10) 0.0014(12)
C30 0.0215(15) 0.0176(16) 0.0195(14) 0.0025(12) -0.0012(11) -0.0032(13)
C31 0.0281(16) 0.0209(17) 0.0208(15) -0.0022(12) 0.0002(12) 0.0005(14)
C32 0.0301(17) 0.0282(19) 0.0183(15) -0.0020(13) 0.0044(12) 0.0006(14)
C33 0.0281(17) 0.0221(17) 0.0206(15) 0.0054(12) 0.0040(12) 0.0007(14)
C34 0.0198(15) 0.0156(16) 0.0260(15) -0.0019(12) -0.0027(11) 0.0014(13)
C35 0.0336(18) 0.031(2) 0.0373(18) -0.0051(15) -0.0073(13) 0.0055(16)
Cl5 0.1396(12) 0.0523(8) 0.0733(8) 0.0280(6) -0.0363(7) -0.0304(8)
Cl6 0.0376(5) 0.0441(6) 0.0336(4) -0.0078(4) -0.0029(3) -0.0004(4)
Cl7 0.0894(8) 0.0404(6) 0.0520(6) -0.0189(5) -0.0281(5) 0.0217(6)
C41 0.079(12) 0.071(19) 0.076(16) 0.014(13) 0.011(11) 0.016(14)
C42 0.079(8) 0.051(8) 0.045(10) -0.023(9) -0.003(7) 0.006(8)
C43 0.074(8) 0.032(6) 0.047(9) -0.018(8) 0.000(7) 0.018(8)
C43A 0.074(8) 0.032(6) 0.047(9) -0.018(8) 0.000(7) 0.018(8)
C42A 0.079(8) 0.051(8) 0.045(10) -0.023(9) -0.003(7) 0.006(8)
C51 0.114(12) 0.086(14) 0.061(9) -0.026(9) 0.005(11) 0.021(12)
C52 0.103(10) 0.069(13) 0.045(9) 0.020(9) -0.013(8) 0.028(9)
C53 0.101(10) 0.054(10) 0.068(13) 0.023(11) -0.005(8) 0.023(10)
C54 0.104(10) 0.091(14) 0.067(11) 0.018(11) -0.008(8) 0.033(10)
C51A 0.114(12) 0.086(14) 0.061(9) -0.026(9) 0.005(11) 0.021(12)

loop_
_atom_type_symbol
_atom_type_description
_atom_type_scat_dispersion_real
_atom_type_scat_dispersion_imag
_atom_type_scat_source
C C 0.0033 0.0016 'International Tables Vol C Tables 4.2.6.8 and 6.1.1.4'
H H 0.0000 0.0000 'International Tables Vol C Tables 4.2.6.8 and 6.1.1.4'
N N 0.0061 0.0033 'International Tables Vol C Tables 4.2.6.8 and 6.1.1.4'
O O 0.0106 0.0060 'International Tables Vol C Tables 4.2.6.8 and 6.1.1.4'
Cl Cl 0.1484 0.1585 'International Tables Vol C Tables 4.2.6.8 and 6.1.1.4'

loop_
_geom_angle_atom_site_label_1
_geom_angle_atom_site_label_2
_geom_angle_atom_site_label_3
_geom_angle
_geom_angle_site_symmetry_1
_geom_angle_site_symmetry_3
_geom_angle_publ_flag
C28 N1 C1 130.3(2) . . ?
C28 N1 C4 117.6(2) . . ?
C1 N1 C4 112.0(2) . . ?
N1 C1 C17 114.1(2) . . ?
N1 C1 C2 102.5(2) . . ?
C17 C1 C2 107.1(2) . . ?
N1 C1 H1 110.9 . . ?
C17 C1 H1 110.9 . . ?
C2 C1 H1 110.9 . . ?
C5 C2 C3 117.9(2) . . ?
C5 C2 C1 113.4(2) . . ?
C3 C2 C1 101.7(2) . . ?
C5 C2 H2 107.7 . . ?
C3 C2 H2 107.7 . . ?
C1 C2 H2 107.7 . . ?
C11 C3 C2 115.6(2) . . ?
C11 C3 C4 114.6(2) . . ?
C2 C3 C4 103.18(19) . . ?
C11 C3 H3 107.7 . . ?
C2 C3 H3 107.7 . . ?
C4 C3 H3 107.7 . . ?
N2 C4 N1 112.1(2) . . ?
N2 C4 C19 105.8(2) . . ?
N1 C4 C19 112.1(2) . . ?
N2 C4 C3 112.5(2) . . ?
N1 C4 C3 103.4(2) . . ?
C19 C4 C3 111.2(2) . . ?
C10 C5 C6 118.3(3) . . ?
C10 C5 C2 123.4(2) . . ?
C6 C5 C2 118.2(2) . . ?
C7 C6 C5 121.0(3) . . ?
C7 C6 H6 119.5 . . ?
C5 C6 H6 119.5 . . ?
C6 C7 C8 120.1(3) . . ?
C6 C7 Cl1 119.0(2) . . ?
C8 C7 Cl1 120.9(2) . . ?
C9 C8 C7 119.3(3) . . ?
C9 C8 Cl2 120.1(2) . . ?
C7 C8 Cl2 120.5(2) . . ?
C8 C9 C10 120.5(3) . . ?
C8 C9 H9 119.8 . . ?
C10 C9 H9 119.8 . . ?
C9 C10 C5 120.7(3) . . ?
C9 C10 H10 119.6 . . ?
C5 C10 H10 119.6 . . ?
C16 C11 C12 118.2(2) . . ?
C16 C11 C3 122.9(2) . . ?
C12 C11 C3 118.9(2) . . ?
C13 C12 C11 120.8(3) . . ?
C13 C12 H12 119.6 . . ?
C11 C12 H12 119.6 . . ?
C14 C13 C12 119.7(3) . . ?
C14 C13 Cl3 120.8(2) . . ?
C12 C13 Cl3 119.5(2) . . ?
C13 C14 C15 120.2(3) . . ?
C13 C14 Cl4 121.1(2) . . ?
C15 C14 Cl4 118.7(2) . . ?
C16 C15 C14 119.7(3) . . ?
C16 C15 H15 120.2 . . ?
C14 C15 H15 120.2 . . ?
C15 C16 C11 121.3(3) . . ?
C15 C16 H16 119.3 . . ?
C11 C16 H16 119.3 . . ?
O1 C17 O2 126.0(2) . . ?
O1 C17 C1 124.5(3) . . ?
O2 C17 C1 109.3(2) . . ?
C17 O2 C18 115.0(2) . . ?
O2 C18 H18A 109.5 . . ?
O2 C18 H18B 109.5 . . ?
H18A C18 H18B 109.5 . . ?
O2 C18 H18C 109.5 . . ?
H18A C18 H18C 109.5 . . ?
H18B C18 H18C 109.5 . . ?
O3 C19 O4 125.8(3) . . ?
O3 C19 C4 123.7(2) . . ?
O4 C19 C4 110.3(2) . . ?
C19 O4 C20 115.3(2) . . ?
O4 C20 H20A 109.5 . . ?
O4 C20 H20B 109.5 . . ?
H20A C20 H20B 109.5 . . ?
O4 C20 H20C 109.5 . . ?
H20A C20 H20C 109.5 . . ?
H20B C20 H20C 109.5 . . ?
C21 N2 C4 123.0(2) . . ?
C21 N2 H2A 118.5 . . ?
C4 N2 H2A 118.5 . . ?
O5 C21 N2 122.2(3) . . ?
O5 C21 C22 121.9(3) . . ?
N2 C21 C22 115.9(2) . . ?
C23 C22 C27 119.1(3) . . ?
C23 C22 C21 118.7(3) . . ?
C27 C22 C21 122.2(3) . . ?
C24 C23 C22 120.2(3) . . ?
C24 C23 H23 119.9 . . ?
C22 C23 H23 119.9 . . ?
C25 C24 C23 120.3(3) . . ?
C25 C24 H24 119.9 . . ?
C23 C24 H24 119.9 . . ?
C24 C25 C26 120.4(3) . . ?
C24 C25 H25 119.8 . . ?
C26 C25 H25 119.8 . . ?
C25 C26 C27 120.0(3) . . ?
C25 C26 H26 120.0 . . ?
C27 C26 H26 120.0 . . ?
C26 C27 C22 120.2(3) . . ?
C26 C27 H27 119.9 . . ?
C22 C27 H27 119.9 . . ?
O6 C28 N1 119.2(2) . . ?
O6 C28 C29 120.3(2) . . ?
N1 C28 C29 120.5(2) . . ?
C34 C29 C30 119.2(2) . . ?
C34 C29 C28 116.8(2) . . ?
C30 C29 C28 123.8(2) . . ?
C31 C30 C29 120.1(3) . . ?
C31 C30 H30 119.9 . . ?
C29 C30 H30 119.9 . . ?
C32 C31 C30 119.9(3) . . ?
C32 C31 H31 120.1 . . ?
C30 C31 H31 120.1 . . ?
C31 C32 C33 120.7(3) . . ?
C31 C32 H32 119.6 . . ?
C33 C32 H32 119.6 . . ?
C32 C33 C34 119.9(3) . . ?
C32 C33 H33 120.1 . . ?
C34 C33 H33 120.1 . . ?
C29 C34 C33 120.2(3) . . ?
C29 C34 H34 119.9 . . ?
C33 C34 H34 119.9 . . ?
Cl5 C35 Cl7 109.73(18) . . ?
Cl5 C35 Cl6 111.04(18) . . ?
Cl7 C35 Cl6 110.23(18) . . ?
Cl5 C35 H35 108.6 . . ?
Cl7 C35 H35 108.6 . . ?
Cl6 C35 H35 108.6 . . ?
C43 C42 C41 114.2(16) . . ?
C43A C43 C42 114.1(16) . . ?
C43 C43A C42A 115.4(15) . . ?
C53 C52 C51 114(2) . . ?
C54 C53 C52 105.6(19) . . ?
C51A C54 C53 117(2) . . ?

loop_
_geom_bond_atom_site_label_1
_geom_bond_atom_site_label_2
_geom_bond_distance
_geom_bond_site_symmetry_2
_geom_bond_publ_flag
N1 C28 1.362(3) . ?
N1 C1 1.455(3) . ?
N1 C4 1.473(3) . ?
C1 C17 1.518(4) . ?
C1 C2 1.545(3) . ?
C1 H1 1.0000 . ?
C2 C5 1.507(4) . ?
C2 C3 1.534(4) . ?
C2 H2 1.0000 . ?
C3 C11 1.507(4) . ?
C3 C4 1.568(4) . ?
C3 H3 1.0000 . ?
C4 N2 1.444(3) . ?
C4 C19 1.538(4) . ?
C5 C10 1.384(4) . ?
C5 C6 1.390(4) . ?
C6 C7 1.380(4) . ?
C6 H6 0.9500 . ?
C7 C8 1.383(4) . ?
C7 Cl1 1.729(3) . ?
C8 C9 1.378(4) . ?
C8 Cl2 1.729(3) . ?
C9 C10 1.383(4) . ?
C9 H9 0.9500 . ?
C10 H10 0.9500 . ?
C11 C16 1.390(4) . ?
C11 C12 1.392(4) . ?
C12 C13 1.387(4) . ?
C12 H12 0.9500 . ?
C13 C14 1.382(4) . ?
C13 Cl3 1.724(3) . ?
C14 C15 1.382(4) . ?
C14 Cl4 1.733(3) . ?
C15 C16 1.377(4) . ?
C15 H15 0.9500 . ?
C16 H16 0.9500 . ?
C17 O1 1.200(3) . ?
C17 O2 1.326(3) . ?
O2 C18 1.444(3) . ?
C18 H18A 0.9800 . ?
C18 H18B 0.9800 . ?
C18 H18C 0.9800 . ?
C19 O3 1.202(3) . ?
C19 O4 1.325(3) . ?
O4 C20 1.449(3) . ?
C20 H20A 0.9800 . ?
C20 H20B 0.9800 . ?
C20 H20C 0.9800 . ?
N2 C21 1.357(3) . ?
N2 H2A 0.8800 . ?
C21 O5 1.223(3) . ?
C21 C22 1.487(4) . ?
C22 C23 1.386(4) . ?
C22 C27 1.398(4) . ?
C23 C24 1.385(4) . ?
C23 H23 0.9500 . ?
C24 C25 1.374(5) . ?
C24 H24 0.9500 . ?
C25 C26 1.376(4) . ?
C25 H25 0.9500 . ?
C26 C27 1.384(4) . ?
C26 H26 0.9500 . ?
C27 H27 0.9500 . ?
C28 O6 1.224(3) . ?
C28 C29 1.495(3) . ?
C29 C34 1.389(4) . ?
C29 C30 1.398(4) . ?
C30 C31 1.388(4) . ?
C30 H30 0.9500 . ?
C31 C32 1.377(4) . ?
C31 H31 0.9500 . ?
C32 C33 1.377(4) . ?
C32 H32 0.9500 . ?
C33 C34 1.392(4) . ?
C33 H33 0.9500 . ?
C34 H34 0.9500 . ?
C35 Cl5 1.736(3) . ?
C35 Cl7 1.744(3) . ?
C35 Cl6 1.756(3) . ?
C35 H35 1.0000 . ?
C41 C42 1.563(15) . ?
C42 C43 1.549(15) . ?
C43 C43A 1.548(15) . ?
C43A C42A 1.551(15) . ?
C51 C52 1.565(17) . ?
C52 C53 1.564(17) . ?
C53 C54 1.560(17) . ?
C54 C51A 1.552(17) . ?

loop_
_geom_hbond_atom_site_label_D
_geom_hbond_atom_site_label_H
_geom_hbond_atom_site_label_A
_geom_hbond_distance_DH
_geom_hbond_distance_HA
_geom_hbond_distance_DA
_geom_hbond_angle_DHA
_geom_hbond_site_symmetry_A
_geom_hbond_publ_flag
C1 H1 O5 1.00 2.63 3.149(3) 112.3 . yes
C2 H2 O4 1.00 2.57 3.153(3) 117.0 . yes
C3 H3 O5 1.00 2.49 3.090(3) 118.4 . yes
C18 H18A O1 0.98 2.42 3.193(4) 135.0 7_665 yes
C20 H20B Cl2 0.98 2.90 3.378(3) 111.4 1_565 yes
C20 H20C Cl4 0.98 2.79 3.582(3) 138.8 5_676 yes
C35 H35 Cl4 1.00 2.84 3.606(3) 133.7 5_666 yes
C35 H35 O3 1.00 2.37 3.253(4) 146.3 1_545 yes

loop_
_geom_torsion_atom_site_label_1
_geom_torsion_atom_site_label_2
_geom_torsion_atom_site_label_3
_geom_torsion_atom_site_label_4
_geom_torsion
_geom_torsion_site_symmetry_1
_geom_torsion_site_symmetry_2
_geom_torsion_site_symmetry_3
_geom_torsion_site_symmetry_4
_geom_torsion_publ_flag
C28 N1 C1 C17 35.6(4) . . . . ?
C4 N1 C1 C17 -141.0(2) . . . . ?
C28 N1 C1 C2 151.1(3) . . . . ?
C4 N1 C1 C2 -25.6(3) . . . . ?
N1 C1 C2 C5 167.2(2) . . . . ?
C17 C1 C2 C5 -72.5(3) . . . . ?
N1 C1 C2 C3 39.5(2) . . . . ?
C17 C1 C2 C3 159.9(2) . . . . ?
C5 C2 C3 C11 70.4(3) . . . . ?
C1 C2 C3 C11 -164.9(2) . . . . ?
C5 C2 C3 C4 -163.7(2) . . . . ?
C1 C2 C3 C4 -39.0(3) . . . . ?
C28 N1 C4 N2 62.6(3) . . . . ?
C1 N1 C4 N2 -120.3(2) . . . . ?
C28 N1 C4 C19 -56.2(3) . . . . ?
C1 N1 C4 C19 120.9(2) . . . . ?
C28 N1 C4 C3 -176.0(2) . . . . ?
C1 N1 C4 C3 1.1(3) . . . . ?
C11 C3 C4 N2 -88.2(3) . . . . ?
C2 C3 C4 N2 145.3(2) . . . . ?
C11 C3 C4 N1 150.6(2) . . . . ?
C2 C3 C4 N1 24.1(3) . . . . ?
C11 C3 C4 C19 30.2(3) . . . . ?
C2 C3 C4 C19 -96.4(2) . . . . ?
C3 C2 C5 C10 40.9(4) . . . . ?
C1 C2 C5 C10 -77.8(3) . . . . ?
C3 C2 C5 C6 -142.5(2) . . . . ?
C1 C2 C5 C6 98.8(3) . . . . ?
C10 C5 C6 C7 -0.8(4) . . . . ?
C2 C5 C6 C7 -177.6(2) . . . . ?
C5 C6 C7 C8 0.0(4) . . . . ?
C5 C6 C7 Cl1 -179.97(19) . . . . ?
C6 C7 C8 C9 0.5(4) . . . . ?
Cl1 C7 C8 C9 -179.6(2) . . . . ?
C6 C7 C8 Cl2 179.9(2) . . . . ?
Cl1 C7 C8 Cl2 -0.2(3) . . . . ?
C7 C8 C9 C10 -0.1(4) . . . . ?
Cl2 C8 C9 C10 -179.5(2) . . . . ?
C8 C9 C10 C5 -0.7(5) . . . . ?
C6 C5 C10 C9 1.1(4) . . . . ?
C2 C5 C10 C9 177.7(3) . . . . ?
C2 C3 C11 C16 24.8(4) . . . . ?
C4 C3 C11 C16 -95.0(3) . . . . ?
C2 C3 C11 C12 -154.7(3) . . . . ?
C4 C3 C11 C12 85.4(3) . . . . ?
C16 C11 C12 C13 0.0(4) . . . . ?
C3 C11 C12 C13 179.6(3) . . . . ?
C11 C12 C13 C14 0.4(5) . . . . ?
C11 C12 C13 Cl3 -178.7(2) . . . . ?
C12 C13 C14 C15 -0.2(5) . . . . ?
Cl3 C13 C14 C15 178.9(3) . . . . ?
C12 C13 C14 Cl4 -179.9(2) . . . . ?
Cl3 C13 C14 Cl4 -0.8(4) . . . . ?
C13 C14 C15 C16 -0.4(5) . . . . ?
Cl4 C14 C15 C16 179.3(3) . . . . ?
C14 C15 C16 C11 0.8(5) . . . . ?
C12 C11 C16 C15 -0.6(5) . . . . ?
C3 C11 C16 C15 179.8(3) . . . . ?
N1 C1 C17 O1 39.5(4) . . . . ?
C2 C1 C17 O1 -73.2(3) . . . . ?
N1 C1 C17 O2 -145.7(2) . . . . ?
C2 C1 C17 O2 101.5(2) . . . . ?
O1 C17 O2 C18 -2.9(4) . . . . ?
C1 C17 O2 C18 -177.5(2) . . . . ?
N2 C4 C19 O3 17.5(3) . . . . ?
N1 C4 C19 O3 140.0(2) . . . . ?
C3 C4 C19 O3 -104.8(3) . . . . ?
N2 C4 C19 O4 -166.67(19) . . . . ?
N1 C4 C19 O4 -44.2(3) . . . . ?
C3 C4 C19 O4 71.0(3) . . . . ?
O3 C19 O4 C20 0.1(4) . . . . ?
C4 C19 O4 C20 -175.7(2) . . . . ?
N1 C4 N2 C21 45.9(3) . . . . ?
C19 C4 N2 C21 168.3(2) . . . . ?
C3 C4 N2 C21 -70.2(3) . . . . ?
C4 N2 C21 O5 13.3(4) . . . . ?
C4 N2 C21 C22 -166.8(2) . . . . ?
O5 C21 C22 C23 25.8(4) . . . . ?
N2 C21 C22 C23 -154.1(2) . . . . ?
O5 C21 C22 C27 -152.3(3) . . . . ?
N2 C21 C22 C27 27.8(3) . . . . ?
C27 C22 C23 C24 -0.9(4) . . . . ?
C21 C22 C23 C24 -179.1(2) . . . . ?
C22 C23 C24 C25 0.5(4) . . . . ?
C23 C24 C25 C26 0.1(5) . . . . ?
C24 C25 C26 C27 -0.3(4) . . . . ?
C25 C26 C27 C22 -0.1(4) . . . . ?
C23 C22 C27 C26 0.7(4) . . . . ?
C21 C22 C27 C26 178.8(2) . . . . ?
C1 N1 C28 O6 -167.5(3) . . . . ?
C4 N1 C28 O6 9.0(4) . . . . ?
C1 N1 C28 C29 13.8(4) . . . . ?
C4 N1 C28 C29 -169.7(2) . . . . ?
O6 C28 C29 C34 29.8(4) . . . . ?
N1 C28 C29 C34 -151.5(2) . . . . ?
O6 C28 C29 C30 -146.1(3) . . . . ?
N1 C28 C29 C30 32.6(4) . . . . ?
C34 C29 C30 C31 0.5(4) . . . . ?
C28 C29 C30 C31 176.3(2) . . . . ?
C29 C30 C31 C32 -0.1(4) . . . . ?
C30 C31 C32 C33 -0.2(4) . . . . ?
C31 C32 C33 C34 -0.1(4) . . . . ?
C30 C29 C34 C33 -0.7(4) . . . . ?
C28 C29 C34 C33 -176.8(2) . . . . ?
C32 C33 C34 C29 0.5(4) . . . . ?
C41 C42 C43 C43A 175(3) . . . . ?
C42 C43 C43A C42A -175(4) . . . . ?
C51 C52 C53 C54 -173(5) . . . . ?
C52 C53 C54 C51A -170(5) . . . . ?
